data_4333012
loop_
_publ_author_name
'\<St\<epni\<cka, Petr'
'C\'isa\<rov\'a, Ivana'

_publ_section_title
;
 Synthesis and Coordination Behavior of Planar-Chiral Ferrocene
 Alkenylphosphines
;
_journal_issue 21
_journal_name_full 'Inorganic Chemistry'
_journal_page_first 8785
_journal_page_last 8798
_journal_paper_doi 10.1021/ic061278g
_journal_volume 45
_journal_year 2006
_chemical_absolute_configuration rmad
_chemical_formula_moiety 'C23 H19 Fe O P'
_chemical_formula_sum 'C23 H19 Fe O P'
_chemical_formula_weight 398.20
_chemical_name_systematic
;
(Sp)-2-(diphenylphosphino)ferrocenecarboxaldehyde
;
_space_group_IT_number 4
_symmetry_cell_setting monoclinic
_symmetry_space_group_name_Hall 'P 2yb'
_symmetry_space_group_name_H-M 'P 1 21 1'
_atom_sites_solution_hydrogens geom
_atom_sites_solution_primary direct
_atom_sites_solution_secondary difmap
_audit_creation_method SHELXL-97
_cell_angle_alpha 90.00
_cell_angle_beta 103.6854(6)
_cell_angle_gamma 90.00
_cell_formula_units_Z 4
_cell_length_a 8.4927(1)
_cell_length_b 17.2736(2)
_cell_length_c 13.0060(1)
_cell_measurement_reflns_used 37002
_cell_measurement_temperature 150(2)
_cell_measurement_theta_max 27.48
_cell_measurement_theta_min 1.00
_cell_volume 1853.81(3)
_computing_cell_refinement 'HKL Scalepack (Otwinowski & Minor, 1997)'
_computing_data_collection 'Collect (Nonius BV, 1997-2000)'
_computing_data_reduction 'HKL Denzo and Scalepack (Otwinowski & Minor, 1997)'
_computing_molecular_graphics 'PLATON (Spek, 2001)'
_computing_structure_refinement 'SHELXL-97 (Sheldrick, 1997)'
_computing_structure_solution 'SIR97 (Altomare et al., 1994)'
_diffrn_ambient_temperature 150(2)
_diffrn_detector_area_resol_mean 9.091
_diffrn_measured_fraction_theta_full 0.998
_diffrn_measured_fraction_theta_max 0.998
_diffrn_measurement_device_type KappaCCD
_diffrn_measurement_method '\w and \p scans to fill the Ewald sphere'
_diffrn_radiation_monochromator 'horizontally mounted graphite crystal'
_diffrn_radiation_source 'fine-focus sealed tube'
_diffrn_radiation_type MoK\a
_diffrn_radiation_wavelength 0.71073
_diffrn_reflns_av_R_equivalents 0.0358
_diffrn_reflns_av_sigmaI/netI 0.0189
_diffrn_reflns_limit_h_max 11
_diffrn_reflns_limit_h_min -11
_diffrn_reflns_limit_k_max 22
_diffrn_reflns_limit_k_min -22
_diffrn_reflns_limit_l_max 16
_diffrn_reflns_limit_l_min -16
_diffrn_reflns_number 54311
_diffrn_reflns_theta_full 27.52
_diffrn_reflns_theta_max 27.52
_diffrn_reflns_theta_min 1.61
_diffrn_standards_number 0
_exptl_absorpt_coefficient_mu 0.908
_exptl_absorpt_correction_T_max 0.886
_exptl_absorpt_correction_T_min 0.710
_exptl_absorpt_correction_type gaussian
_exptl_absorpt_process_details
;
gaussian absorption correction from indexed crystal shape
;
_exptl_crystal_colour red
_exptl_crystal_density_diffrn 1.427
_exptl_crystal_density_method 'not measured'
_exptl_crystal_description prism
_exptl_crystal_F_000 824
_exptl_crystal_size_max 0.50
_exptl_crystal_size_mid 0.30
_exptl_crystal_size_min 0.20
_refine_diff_density_max 0.524
_refine_diff_density_min -0.410
_refine_diff_density_rms 0.043
_refine_ls_abs_structure_details 'Flack H D (1983), Acta Cryst. A39, 876-881'
_refine_ls_abs_structure_Flack -0.019(7)
_refine_ls_extinction_method none
_refine_ls_goodness_of_fit_ref 1.042
_refine_ls_hydrogen_treatment constr
_refine_ls_matrix_type full
_refine_ls_number_parameters 434
_refine_ls_number_reflns 8482
_refine_ls_number_restraints 1
_refine_ls_restrained_S_all 1.042
_refine_ls_R_factor_all 0.0256
_refine_ls_R_factor_gt 0.0243
_refine_ls_shift/su_max 0.001
_refine_ls_shift/su_mean 0.000
_refine_ls_structure_factor_coef Fsqd
_refine_ls_weighting_details 'calc w=1/[\s^2^(Fo^2^)+(0.0265P)^2^+0.8098P] where P=(Fo^2^+2Fc^2^)/3'
_refine_ls_weighting_scheme calc
_refine_ls_wR_factor_gt 0.0584
_refine_ls_wR_factor_ref 0.0594
_reflns_number_gt 8257
_reflns_number_total 8482
_reflns_threshold_expression >2sigma(I)
_cod_data_source_file ic061278gsup1.cif
_cod_data_source_block psald
_cod_original_sg_symbol_H-M P21
_cod_database_code 4333012

loop_
_symmetry_equiv_pos_as_xyz
'x, y, z'
'-x, y+1/2, -z'

loop_
_atom_site_label
_atom_site_type_symbol
_atom_site_fract_x
_atom_site_fract_y
_atom_site_fract_z
_atom_site_U_iso_or_equiv
_atom_site_adp_type
_atom_site_occupancy
_atom_site_symmetry_multiplicity
_atom_site_calc_flag
_atom_site_refinement_flags
_atom_site_disorder_assembly
_atom_site_disorder_group
Fe1 Fe 0.19953(3) 0.282503(14) 0.063164(19) 0.02139(6) Uani 1 1 d . . .
P1 P -0.10208(5) 0.19140(3) 0.15336(4) 0.02179(9) Uani 1 1 d . . .
O1 O -0.1516(2) 0.42276(10) -0.01490(15) 0.0482(4) Uani 1 1 d . . .
C1 C -0.0391(2) 0.29658(11) -0.00443(14) 0.0258(4) Uani 1 1 d . . .
C2 C -0.0104(2) 0.22133(10) 0.04655(14) 0.0219(3) Uani 1 1 d . . .
C3 C 0.0977(2) 0.18073(11) -0.00316(15) 0.0261(4) Uani 1 1 d . . .
H3 H 0.1365 0.1308 0.0132 0.031 Uiso 1 1 calc R . .
C4 C 0.1365(3) 0.22947(13) -0.08222(15) 0.0306(4) Uani 1 1 d . . .
H4 H 0.2051 0.2167 -0.1257 0.037 Uiso 1 1 calc R . .
C5 C 0.0530(2) 0.30049(12) -0.08335(15) 0.0320(4) Uani 1 1 d . . .
H5 H 0.0572 0.3423 -0.1276 0.038 Uiso 1 1 calc R . .
C6 C 0.2928(3) 0.37802(14) 0.1498(2) 0.0455(6) Uani 1 1 d . . .
H6 H 0.2395 0.4248 0.1521 0.055 Uiso 1 1 calc R . .
C7 C 0.2917(3) 0.31380(15) 0.21713(17) 0.0404(5) Uani 1 1 d . . .
H7 H 0.2375 0.3111 0.2713 0.048 Uiso 1 1 calc R . .
C8 C 0.3873(2) 0.25454(14) 0.18784(17) 0.0357(5) Uani 1 1 d . . .
H8 H 0.4075 0.2061 0.2193 0.043 Uiso 1 1 calc R . .
C9 C 0.4467(2) 0.28260(15) 0.10144(16) 0.0346(4) Uani 1 1 d . . .
H9 H 0.5125 0.2553 0.0662 0.042 Uiso 1 1 calc R . .
C10 C 0.3892(3) 0.35876(13) 0.07816(19) 0.0390(5) Uani 1 1 d . . .
H10 H 0.4107 0.3906 0.0254 0.047 Uiso 1 1 calc R . .
C11 C -0.2686(2) 0.12891(10) 0.08342(14) 0.0218(3) Uani 1 1 d . . .
C12 C -0.3075(2) 0.11650(10) -0.02547(15) 0.0241(4) Uani 1 1 d . . .
H12 H -0.2398 0.1359 -0.0661 0.029 Uiso 1 1 calc R . .
C13 C -0.4464(2) 0.07545(11) -0.07456(17) 0.0295(4) Uani 1 1 d . . .
H13 H -0.4714 0.0680 -0.1474 0.035 Uiso 1 1 calc R . .
C14 C -0.5473(2) 0.04572(11) -0.01418(17) 0.0324(4) Uani 1 1 d . . .
H14 H -0.6405 0.0186 -0.0465 0.039 Uiso 1 1 calc R . .
C15 C -0.5082(2) 0.05677(13) 0.09427(17) 0.0338(4) Uani 1 1 d . . .
H15 H -0.5749 0.0364 0.1348 0.041 Uiso 1 1 calc R . .
C16 C -0.3705(2) 0.09790(12) 0.14313(17) 0.0303(4) Uani 1 1 d . . .
H16 H -0.3458 0.1049 0.2161 0.036 Uiso 1 1 calc R . .
C17 C 0.0445(2) 0.12043(11) 0.22504(14) 0.0228(3) Uani 1 1 d . . .
C18 C 0.0636(2) 0.04604(11) 0.18721(14) 0.0258(4) Uani 1 1 d . . .
H18 H -0.0003 0.0301 0.1223 0.031 Uiso 1 1 calc R . .
C19 C 0.1773(2) -0.00391(11) 0.24611(15) 0.0277(4) Uani 1 1 d . . .
H19 H 0.1904 -0.0531 0.2203 0.033 Uiso 1 1 calc R . .
C20 C 0.2719(2) 0.01909(12) 0.34346(16) 0.0295(4) Uani 1 1 d . . .
H20 H 0.3481 -0.0147 0.3828 0.035 Uiso 1 1 calc R . .
C21 C 0.2531(2) 0.09218(12) 0.38193(16) 0.0310(4) Uani 1 1 d . . .
H21 H 0.3164 0.1076 0.4472 0.037 Uiso 1 1 calc R . .
C22 C 0.1393(2) 0.14260(11) 0.32302(15) 0.0271(4) Uani 1 1 d . . .
H22 H 0.1264 0.1917 0.3493 0.033 Uiso 1 1 calc R . .
C23 C -0.1277(2) 0.36026(12) 0.02879(17) 0.0316(4) Uani 1 1 d . . .
H23 H -0.1692 0.3525 0.0881 0.038 Uiso 1 1 calc R . .
Fe2 Fe 0.11407(3) 0.558507(16) 0.40021(2) 0.02463(6) Uani 1 1 d . . .
P2 P 0.21402(5) 0.37081(3) 0.48874(3) 0.02078(9) Uani 1 1 d . . .
O2 O 0.53388(17) 0.54577(9) 0.37164(12) 0.0354(3) Uani 1 1 d . A .
C31 C 0.3396(2) 0.52420(10) 0.47214(14) 0.0216(3) Uani 1 1 d . A .
C32 C 0.2211(2) 0.47533(10) 0.50490(13) 0.0199(3) Uani 1 1 d . A .
C33 C 0.1258(2) 0.52497(11) 0.55396(14) 0.0242(4) Uani 1 1 d . A .
H33 H 0.0405 0.5094 0.5827 0.029 Uiso 1 1 calc R . .
C34 C 0.1829(3) 0.60224(12) 0.55154(15) 0.0290(4) Uani 1 1 d . A .
H34 H 0.1409 0.6455 0.5782 0.035 Uiso 1 1 calc R . .
C35 C 0.3139(2) 0.60226(11) 0.50194(16) 0.0278(4) Uani 1 1 d . A .
H35 H 0.3732 0.6454 0.4906 0.033 Uiso 1 1 calc R . .
C41 C 0.3322(2) 0.33882(10) 0.61879(14) 0.0214(3) Uani 1 1 d . A .
C42 C 0.3881(3) 0.38730(11) 0.70531(15) 0.0297(4) Uani 1 1 d . . .
H42 H 0.3591 0.4393 0.7010 0.036 Uiso 1 1 calc R A .
C43 C 0.4868(3) 0.35834(12) 0.79815(16) 0.0354(5) Uani 1 1 d . A .
H43 H 0.5244 0.3913 0.8552 0.043 Uiso 1 1 calc R . .
C44 C 0.5297(2) 0.28112(13) 0.80635(16) 0.0338(4) Uani 1 1 d . . .
H44 H 0.5956 0.2621 0.8687 0.041 Uiso 1 1 calc R A .
C45 C 0.4741(3) 0.23205(12) 0.72103(17) 0.0326(4) Uani 1 1 d . A .
H45 H 0.5014 0.1798 0.7264 0.039 Uiso 1 1 calc R . .
C46 C 0.3781(2) 0.26082(11) 0.62826(16) 0.0274(4) Uani 1 1 d . . .
H46 H 0.3433 0.2278 0.5709 0.033 Uiso 1 1 calc R A .
C47 C 0.0047(2) 0.34788(10) 0.49288(15) 0.0237(4) Uani 1 1 d . A .
C48 C -0.0529(2) 0.34367(12) 0.58474(16) 0.0309(4) Uani 1 1 d . . .
H48 H 0.0171 0.3521 0.6504 0.037 Uiso 1 1 calc R A .
C49 C -0.2152(3) 0.32678(13) 0.57784(19) 0.0364(5) Uani 1 1 d . A .
H49 H -0.2532 0.3236 0.6392 0.044 Uiso 1 1 calc R . .
C50 C -0.3204(3) 0.31472(12) 0.4805(2) 0.0371(5) Uani 1 1 d . . .
H50 H -0.4291 0.3043 0.4765 0.044 Uiso 1 1 calc R A .
C51 C -0.2643(3) 0.31820(13) 0.38921(19) 0.0382(5) Uani 1 1 d . A .
H51 H -0.3349 0.3100 0.3236 0.046 Uiso 1 1 calc R . .
C52 C -0.1022(2) 0.33403(12) 0.39585(16) 0.0303(4) Uani 1 1 d . . .
H52 H -0.0643 0.3354 0.3344 0.036 Uiso 1 1 calc R A .
C53 C 0.44286(12) 0.50125(7) 0.40185(7) 0.0249(4) Uani 1 1 d . . .
H53 H 0.4389 0.4501 0.3791 0.030 Uiso 1 1 calc R A .
C36A C 0.10469(12) 0.56450(7) 0.24153(7) 0.0292(4) Uiso 0.680(5) 1 d PR A 1
H36A H 0.1858 0.5499 0.2084 0.035 Uiso 0.680(5) 1 calc PR A 1
C37A C 0.08143(12) 0.63972(7) 0.27942(7) 0.0263(7) Uiso 0.680(5) 1 d PR A 1
H37A H 0.1447 0.6831 0.2754 0.032 Uiso 0.680(5) 1 calc PR A 1
C38A C -0.05532(12) 0.63714(7) 0.32448(7) 0.0354(8) Uiso 0.680(5) 1 d PR A 1
H38A H -0.0974 0.6785 0.3552 0.042 Uiso 0.680(5) 1 calc PR A 1
C39A C -0.11658(12) 0.56032(7) 0.31444(7) 0.0366(8) Uiso 0.680(5) 1 d PR A 1
H39A H -0.2058 0.5425 0.3374 0.044 Uiso 0.680(5) 1 calc PR A 1
C40A C -0.01769(12) 0.51543(7) 0.26317(7) 0.0370(8) Uiso 0.680(5) 1 d PR A 1
H40A H -0.0308 0.4631 0.2467 0.044 Uiso 0.680(5) 1 calc PR A 1
C36B C 0.08218(12) 0.56075(7) 0.23824(7) 0.0292(4) Uiso 0.320(5) 1 d PR A 2
H36B H 0.1684 0.5594 0.2055 0.035 Uiso 0.320(5) 1 calc PR A 2
C37B C 0.02078(12) 0.62776(7) 0.27857(7) 0.0334(16) Uiso 0.320(5) 1 d PR A 2
H37B H 0.0597 0.6780 0.2769 0.040 Uiso 0.320(5) 1 calc PR A 2
C38B C -0.11044(12) 0.60467(7) 0.32193(7) 0.0217(14) Uiso 0.320(5) 1 d PR A 2
H38B H -0.1726 0.6371 0.3536 0.026 Uiso 0.320(5) 1 calc PR A 2
C39B C -0.13014(12) 0.52339(7) 0.30839(7) 0.0261(14) Uiso 0.320(5) 1 d PR A 2
H39B H -0.2074 0.4932 0.3297 0.031 Uiso 0.320(5) 1 calc PR A 2
C40B C -0.01109(12) 0.49625(7) 0.25667(7) 0.0307(16) Uiso 0.320(5) 1 d PR A 2
H40B H 0.0033 0.4452 0.2381 0.037 Uiso 0.320(5) 1 calc PR A 2

loop_
_atom_site_aniso_label
_atom_site_aniso_U_11
_atom_site_aniso_U_22
_atom_site_aniso_U_33
_atom_site_aniso_U_23
_atom_site_aniso_U_13
_atom_site_aniso_U_12
Fe1 0.01924(11) 0.02390(12) 0.02115(12) -0.00494(10) 0.00506(9) -0.00232(10)
P1 0.0211(2) 0.0235(2) 0.0206(2) -0.00111(17) 0.00470(17) 0.00308(17)
O1 0.0538(10) 0.0386(8) 0.0527(10) 0.0202(8) 0.0137(8) 0.0202(8)
C1 0.0191(8) 0.0329(10) 0.0224(8) 0.0035(7) -0.0009(7) 0.0003(7)
C2 0.0171(8) 0.0230(8) 0.0240(8) -0.0031(7) 0.0020(7) -0.0016(6)
C3 0.0237(9) 0.0263(9) 0.0282(9) -0.0115(7) 0.0057(7) -0.0049(7)
C4 0.0316(10) 0.0402(11) 0.0206(9) -0.0119(8) 0.0073(8) -0.0088(8)
C5 0.0308(10) 0.0404(12) 0.0229(9) 0.0042(8) 0.0025(8) -0.0051(8)
C6 0.0369(12) 0.0364(12) 0.0620(15) -0.0269(11) 0.0096(11) -0.0097(9)
C7 0.0294(10) 0.0645(15) 0.0274(10) -0.0224(10) 0.0071(8) -0.0166(10)
C8 0.0240(10) 0.0498(13) 0.0288(10) -0.0013(9) -0.0027(8) -0.0040(9)
C9 0.0184(8) 0.0481(12) 0.0368(10) -0.0100(10) 0.0053(7) -0.0037(9)
C10 0.0332(11) 0.0377(12) 0.0463(12) -0.0066(9) 0.0100(9) -0.0173(9)
C11 0.0163(8) 0.0227(8) 0.0261(9) 0.0026(7) 0.0047(6) 0.0027(6)
C12 0.0223(8) 0.0220(8) 0.0286(9) 0.0001(7) 0.0074(7) -0.0015(7)
C13 0.0270(9) 0.0257(10) 0.0333(10) -0.0014(7) 0.0020(8) -0.0012(7)
C14 0.0217(9) 0.0240(9) 0.0498(12) 0.0036(8) 0.0052(8) -0.0020(7)
C15 0.0274(9) 0.0296(9) 0.0476(12) 0.0107(9) 0.0156(8) 0.0003(9)
C16 0.0292(10) 0.0339(10) 0.0305(10) 0.0075(8) 0.0124(8) 0.0046(8)
C17 0.0188(8) 0.0267(9) 0.0227(8) 0.0026(7) 0.0044(7) 0.0014(7)
C18 0.0239(8) 0.0290(10) 0.0237(8) -0.0013(7) 0.0038(7) 0.0008(7)
C19 0.0272(9) 0.0251(9) 0.0303(9) 0.0005(7) 0.0059(8) 0.0034(7)
C20 0.0240(9) 0.0319(10) 0.0301(10) 0.0061(8) 0.0012(8) 0.0037(8)
C21 0.0283(10) 0.0359(10) 0.0250(9) 0.0011(8) -0.0016(8) -0.0018(8)
C22 0.0292(9) 0.0269(9) 0.0247(9) -0.0008(7) 0.0051(7) -0.0012(7)
C23 0.0267(10) 0.0338(10) 0.0331(10) 0.0063(8) 0.0046(8) 0.0039(8)
Fe2 0.02110(12) 0.03302(14) 0.02058(12) 0.00541(11) 0.00657(9) 0.00845(11)
P2 0.0198(2) 0.0237(2) 0.0194(2) -0.00211(17) 0.00590(16) -0.00180(16)
O2 0.0266(7) 0.0432(9) 0.0400(8) 0.0086(7) 0.0151(6) -0.0024(6)
C31 0.0194(8) 0.0236(8) 0.0206(8) 0.0036(7) 0.0022(7) 0.0018(6)
C32 0.0190(8) 0.0239(8) 0.0165(7) 0.0030(6) 0.0032(6) -0.0007(6)
C33 0.0279(9) 0.0280(9) 0.0182(8) 0.0016(7) 0.0086(7) 0.0030(7)
C34 0.0353(10) 0.0279(9) 0.0256(9) -0.0008(7) 0.0106(8) 0.0043(8)
C35 0.0285(10) 0.0238(9) 0.0307(10) 0.0021(7) 0.0059(8) -0.0013(7)
C41 0.0189(8) 0.0237(8) 0.0226(8) 0.0005(7) 0.0070(7) -0.0005(7)
C42 0.0371(11) 0.0224(9) 0.0277(9) -0.0010(7) 0.0037(8) 0.0004(8)
C43 0.0429(12) 0.0301(10) 0.0290(10) -0.0011(8) -0.0001(9) -0.0029(9)
C44 0.0344(10) 0.0329(10) 0.0315(10) 0.0098(9) 0.0027(8) 0.0005(9)
C45 0.0366(11) 0.0236(9) 0.0384(11) 0.0071(8) 0.0102(9) 0.0042(8)
C46 0.0280(9) 0.0239(9) 0.0317(10) -0.0015(7) 0.0097(8) -0.0025(7)
C47 0.0207(8) 0.0225(8) 0.0282(9) -0.0012(7) 0.0066(7) -0.0013(6)
C48 0.0299(10) 0.0349(10) 0.0301(10) -0.0032(8) 0.0117(8) -0.0042(8)
C49 0.0353(11) 0.0337(11) 0.0474(12) -0.0053(9) 0.0243(10) -0.0060(9)
C50 0.0227(9) 0.0271(9) 0.0640(15) -0.0026(9) 0.0154(9) -0.0044(8)
C51 0.0257(10) 0.0395(12) 0.0443(12) -0.0022(10) -0.0018(9) -0.0070(9)
C52 0.0267(10) 0.0339(10) 0.0300(10) -0.0033(8) 0.0065(8) -0.0048(8)
C53 0.0183(8) 0.0307(9) 0.0248(9) 0.0050(7) 0.0033(7) 0.0015(7)

loop_
_atom_type_symbol
_atom_type_description
_atom_type_scat_dispersion_real
_atom_type_scat_dispersion_imag
_atom_type_scat_source
C C 0.0033 0.0016 'International Tables Vol C Tables 4.2.6.8 and 6.1.1.4'
H H 0.0000 0.0000 'International Tables Vol C Tables 4.2.6.8 and 6.1.1.4'
P P 0.1023 0.0942 'International Tables Vol C Tables 4.2.6.8 and 6.1.1.4'
O O 0.0106 0.0060 'International Tables Vol C Tables 4.2.6.8 and 6.1.1.4'
Fe Fe 0.3463 0.8444 'International Tables Vol C Tables 4.2.6.8 and 6.1.1.4'

loop_
_geom_angle_atom_site_label_1
_geom_angle_atom_site_label_2
_geom_angle_atom_site_label_3
_geom_angle
C1 Fe1 C5 41.26(8)
C1 Fe1 C2 41.91(7)
C5 Fe1 C2 69.80(8)
C1 Fe1 C9 166.64(8)
C5 Fe1 C9 126.42(8)
C2 Fe1 C9 148.18(9)
C1 Fe1 C7 120.41(9)
C5 Fe1 C7 152.09(10)
C2 Fe1 C7 111.33(8)
C9 Fe1 C7 68.09(9)
C1 Fe1 C8 152.33(8)
C5 Fe1 C8 165.12(9)
C2 Fe1 C8 117.37(8)
C9 Fe1 C8 40.74(9)
C7 Fe1 C8 40.45(10)
C1 Fe1 C6 111.06(9)
C5 Fe1 C6 117.56(10)
C2 Fe1 C6 133.64(9)
C9 Fe1 C6 67.87(9)
C7 Fe1 C6 40.45(11)
C8 Fe1 C6 68.07(10)
C1 Fe1 C10 130.27(9)
C5 Fe1 C10 106.43(9)
C2 Fe1 C10 171.32(9)
C9 Fe1 C10 40.32(10)
C7 Fe1 C10 68.11(9)
C8 Fe1 C10 68.24(9)
C6 Fe1 C10 40.44(9)
C1 Fe1 C4 68.75(8)
C5 Fe1 C4 40.45(9)
C2 Fe1 C4 68.93(8)
C9 Fe1 C4 104.72(8)
C7 Fe1 C4 167.43(10)
C8 Fe1 C4 127.52(9)
C6 Fe1 C4 147.98(10)
C10 Fe1 C4 113.65(9)
C1 Fe1 C3 69.02(8)
C5 Fe1 C3 68.59(8)
C2 Fe1 C3 40.75(7)
C9 Fe1 C3 114.17(9)
C7 Fe1 C3 131.53(9)
C8 Fe1 C3 107.60(9)
C6 Fe1 C3 171.35(10)
C10 Fe1 C3 146.14(9)
C4 Fe1 C3 40.60(8)
C2 P1 C17 102.48(8)
C2 P1 C11 101.93(8)
C17 P1 C11 102.05(8)
C5 C1 C2 107.96(17)
C5 C1 C23 125.86(18)
C2 C1 C23 125.68(17)
C5 C1 Fe1 69.92(11)
C2 C1 Fe1 69.63(10)
C23 C1 Fe1 119.80(13)
C3 C2 C1 106.82(16)
C3 C2 P1 130.07(14)
C1 C2 P1 123.11(13)
C3 C2 Fe1 70.26(10)
C1 C2 Fe1 68.46(10)
P1 C2 Fe1 125.96(9)
C2 C3 C4 108.64(17)
C2 C3 Fe1 68.99(10)
C4 C3 Fe1 69.64(11)
C2 C3 H3 125.7
C4 C3 H3 125.7
Fe1 C3 H3 127.3
C5 C4 C3 108.58(17)
C5 C4 Fe1 69.15(11)
C3 C4 Fe1 69.76(10)
C5 C4 H4 125.7
C3 C4 H4 125.7
Fe1 C4 H4 127.0
C4 C5 C1 107.99(18)
C4 C5 Fe1 70.40(11)
C1 C5 Fe1 68.82(10)
C4 C5 H5 126.0
C1 C5 H5 126.0
Fe1 C5 H5 126.3
C7 C6 C10 108.2(2)
C7 C6 Fe1 69.55(12)
C10 C6 Fe1 69.99(12)
C7 C6 H6 125.9
C10 C6 H6 125.9
Fe1 C6 H6 126.1
C8 C7 C6 108.2(2)
C8 C7 Fe1 69.85(12)
C6 C7 Fe1 70.00(13)
C8 C7 H7 125.9
C6 C7 H7 125.9
Fe1 C7 H7 125.9
C7 C8 C9 107.5(2)
C7 C8 Fe1 69.70(12)
C9 C8 Fe1 69.44(11)
C7 C8 H8 126.3
C9 C8 H8 126.3
Fe1 C8 H8 126.2
C10 C9 C8 108.54(19)
C10 C9 Fe1 70.40(12)
C8 C9 Fe1 69.83(11)
C10 C9 H9 125.7
C8 C9 H9 125.7
Fe1 C9 H9 125.6
C9 C10 C6 107.6(2)
C9 C10 Fe1 69.29(11)
C6 C10 Fe1 69.57(12)
C9 C10 H10 126.2
C6 C10 H10 126.2
Fe1 C10 H10 126.5
C12 C11 C16 118.47(17)
C12 C11 P1 124.24(13)
C16 C11 P1 117.02(15)
C11 C12 C13 121.00(18)
C11 C12 H12 119.5
C13 C12 H12 119.5
C14 C13 C12 119.80(19)
C14 C13 H13 120.1
C12 C13 H13 120.1
C15 C14 C13 119.55(18)
C15 C14 H14 120.2
C13 C14 H14 120.2
C14 C15 C16 120.72(18)
C14 C15 H15 119.6
C16 C15 H15 119.6
C15 C16 C11 120.46(19)
C15 C16 H16 119.8
C11 C16 H16 119.8
C22 C17 C18 119.01(16)
C22 C17 P1 117.22(14)
C18 C17 P1 123.76(13)
C19 C18 C17 120.13(17)
C19 C18 H18 119.9
C17 C18 H18 119.9
C18 C19 C20 120.28(18)
C18 C19 H19 119.9
C20 C19 H19 119.9
C21 C20 C19 120.04(18)
C21 C20 H20 120.0
C19 C20 H20 120.0
C20 C21 C22 119.90(19)
C20 C21 H21 120.1
C22 C21 H21 120.1
C21 C22 C17 120.63(18)
C21 C22 H22 119.7
C17 C22 H22 119.7
O1 C23 C1 125.0(2)
O1 C23 H23 117.5
C1 C23 H23 117.5
C37B Fe2 C40A 59.0
C37B Fe2 C31 134.61(6)
C40A Fe2 C31 124.93(6)
C37B Fe2 C39A 53.0
C40A Fe2 C39A 41.3
C31 Fe2 C39A 163.20(6)
C37B Fe2 C35 114.03(7)
C40A Fe2 C35 156.64(7)
C31 Fe2 C35 41.50(7)
C39A Fe2 C35 155.18(7)
C37B Fe2 C32 169.73(6)
C40A Fe2 C32 113.45(6)
C31 Fe2 C32 42.00(7)
C39A Fe2 C32 127.08(6)
C35 Fe2 C32 69.88(7)
C37B Fe2 C36A 42.0
C40A Fe2 C36A 40.9
C31 Fe2 C36A 106.81(6)
C39A Fe2 C36A 68.9
C35 Fe2 C36A 117.64(7)
C32 Fe2 C36A 127.81(6)
C37B Fe2 C38A 28.3
C40A Fe2 C38A 68.9
C31 Fe2 C38A 154.17(6)
C39A Fe2 C38A 40.9
C35 Fe2 C38A 116.63(6)
C32 Fe2 C38A 159.65(6)
C36A Fe2 C38A 68.1
C37B Fe2 C34 120.55(7)
C40A Fe2 C34 162.92(7)
C31 Fe2 C34 68.89(8)
C39A Fe2 C34 122.89(6)
C35 Fe2 C34 40.35(8)
C32 Fe2 C34 68.87(7)
C36A Fe2 C34 151.48(7)
C38A Fe2 C34 102.95(6)
C37B Fe2 C36B 41.0
C40A Fe2 C36B 35.8
C31 Fe2 C36B 111.20(6)
C39A Fe2 C36B 63.7
C35 Fe2 C36B 123.07(7)
C32 Fe2 C36B 128.76(6)
C36A Fe2 C36B 5.5
C38A Fe2 C36B 65.7
C34 Fe2 C36B 155.42(7)
C37B Fe2 C33 149.08(6)
C40A Fe2 C33 130.17(6)
C31 Fe2 C33 69.14(7)
C39A Fe2 C33 111.06(6)
C35 Fe2 C33 68.43(8)
C32 Fe2 C33 40.79(7)
C36A Fe2 C33 166.56(6)
C38A Fe2 C33 121.25(6)
C34 Fe2 C33 40.40(8)
C36B Fe2 C33 164.11(6)
C37B Fe2 C37A 15.4
C40A Fe2 C37A 68.4
C31 Fe2 C37A 119.55(6)
C39A Fe2 C37A 68.4
C35 Fe2 C37A 100.52(6)
C32 Fe2 C37A 160.09(6)
C36A Fe2 C37A 40.3
C38A Fe2 C37A 40.2
C34 Fe2 C37A 115.62(7)
C36B Fe2 C37A 41.5
C33 Fe2 C37A 153.05(6)
C32 P2 C47 102.54(8)
C32 P2 C41 101.34(8)
C47 P2 C41 103.31(8)
C35 C31 C32 107.91(16)
C35 C31 C53 125.12(15)
C32 C31 C53 125.80(15)
C35 C31 Fe2 70.12(11)
C32 C31 Fe2 70.03(10)
C53 C31 Fe2 115.76(11)
C33 C32 C31 106.69(16)
C33 C32 P2 129.85(13)
C31 C32 P2 123.38(13)
C33 C32 Fe2 70.44(10)
C31 C32 Fe2 67.97(10)
P2 C32 Fe2 128.71(9)
C34 C33 C32 108.70(16)
C34 C33 Fe2 69.72(11)
C32 C33 Fe2 68.77(9)
C34 C33 H33 125.7
C32 C33 H33 125.7
Fe2 C33 H33 127.4
C35 C34 C33 108.66(17)
C35 C34 Fe2 68.88(11)
C33 C34 Fe2 69.87(11)
C35 C34 H34 125.7
C33 C34 H34 125.7
Fe2 C34 H34 127.2
C34 C35 C31 108.03(17)
C34 C35 Fe2 70.77(12)
C31 C35 Fe2 68.38(11)
C34 C35 H35 126.0
C31 C35 H35 126.0
Fe2 C35 H35 126.4
C42 C41 C46 118.22(17)
C42 C41 P2 124.81(14)
C46 C41 P2 116.81(14)
C43 C42 C41 120.38(18)
C43 C42 H42 119.8
C41 C42 H42 119.8
C44 C43 C42 120.59(19)
C44 C43 H43 119.7
C42 C43 H43 119.7
C43 C44 C45 119.66(18)
C43 C44 H44 120.2
C45 C44 H44 120.2
C46 C45 C44 119.91(19)
C46 C45 H45 120.0
C44 C45 H45 120.0
C45 C46 C41 121.23(18)
C45 C46 H46 119.4
C41 C46 H46 119.4
C52 C47 C48 118.84(18)
C52 C47 P2 116.08(14)
C48 C47 P2 125.08(15)
C49 C48 C47 119.9(2)
C49 C48 H48 120.1
C47 C48 H48 120.1
C50 C49 C48 120.5(2)
C50 C49 H49 119.8
C48 C49 H49 119.8
C49 C50 C51 120.07(19)
C49 C50 H50 120.0
C51 C50 H50 120.0
C50 C51 C52 119.6(2)
C50 C51 H51 120.2
C52 C51 H51 120.2
C51 C52 C47 121.1(2)
C51 C52 H52 119.5
C47 C52 H52 119.5
O2 C53 C31 123.35(14)
O2 C53 H53 118.3
C31 C53 H53 118.3
C40A C36A C37A 108.0
C40A C36A Fe2 68.0
C37A C36A Fe2 70.9
C40A C36A H36A 126.0
C37A C36A H36A 126.0
Fe2 C36A H36A 126.7
C38A C37A C36A 108.0
C38A C37A Fe2 69.0
C36A C37A Fe2 68.9
C38A C37A H37A 126.0
C36A C37A H37A 126.0
Fe2 C37A H37A 127.7
C37A C38A C39A 108.0
C37A C38A Fe2 70.7
C39A C38A Fe2 68.0
C37A C38A H38A 126.0
C39A C38A H38A 126.0
Fe2 C38A H38A 126.8
C40A C39A C38A 108.0
C40A C39A Fe2 69.2
C38A C39A Fe2 71.1
C40A C39A H39A 126.0
C38A C39A H39A 126.0
Fe2 C39A H39A 125.2
C36A C40A C39A 108.0
C36A C40A Fe2 71.0
C39A C40A Fe2 69.4
C36A C40A H40A 126.0
C39A C40A H40A 126.0
Fe2 C40A H40A 125.2
C40B C36B C37B 108.0
C40B C36B Fe2 75.9
C37B C36B Fe2 66.9
C40B C36B H36B 126.0
C37B C36B H36B 126.0
Fe2 C36B H36B 122.7
C38B C37B C36B 108.0
C38B C37B Fe2 73.6
C36B C37B Fe2 72.1
C38B C37B H37B 126.0
C36B C37B H37B 126.0
Fe2 C37B H37B 120.1
C37B C38B C39B 108.0
C37B C38B Fe2 65.8
C39B C38B Fe2 75.6
C37B C38B H38B 126.0
C39B C38B H38B 126.0
Fe2 C38B H38B 124.1
C40B C39B C38B 108.0
C40B C39B Fe2 70.5
C38B C39B Fe2 66.1
C40B C39B H39B 126.0
C38B C39B H39B 126.0
Fe2 C39B H39B 129.0
C36B C40B C39B 108.0
C36B C40B Fe2 65.3
C39B C40B Fe2 72.0
C36B C40B H40B 126.0
C39B C40B H40B 126.0
Fe2 C40B H40B 128.1

loop_
_geom_bond_atom_site_label_1
_geom_bond_atom_site_label_2
_geom_bond_distance
Fe1 C1 2.0237(17)
Fe1 C5 2.038(2)
Fe1 C2 2.0395(17)
Fe1 C9 2.0397(18)
Fe1 C7 2.043(2)
Fe1 C8 2.045(2)
Fe1 C6 2.049(2)
Fe1 C10 2.054(2)
Fe1 C4 2.0548(19)
Fe1 C3 2.0565(18)
P1 C2 1.8208(19)
P1 C17 1.8364(18)
P1 C11 1.8395(18)
O1 C23 1.215(3)
C1 C5 1.431(3)
C1 C2 1.453(3)
C1 C23 1.455(3)
C2 C3 1.426(2)
C3 C4 1.426(3)
C3 H3 0.9300
C4 C5 1.415(3)
C4 H4 0.9300
C5 H5 0.9300
C6 C7 1.415(4)
C6 C10 1.418(3)
C6 H6 0.9300
C7 C8 1.413(3)
C7 H7 0.9300
C8 C9 1.422(3)
C8 H8 0.9300
C9 C10 1.411(3)
C9 H9 0.9300
C10 H10 0.9300
C11 C12 1.393(3)
C11 C16 1.399(3)
C12 C13 1.395(3)
C12 H12 0.9300
C13 C14 1.391(3)
C13 H13 0.9300
C14 C15 1.384(3)
C14 H14 0.9300
C15 C16 1.387(3)
C15 H15 0.9300
C16 H16 0.9300
C17 C22 1.390(3)
C17 C18 1.399(3)
C18 C19 1.384(3)
C18 H18 0.9300
C19 C20 1.387(3)
C19 H19 0.9300
C20 C21 1.381(3)
C20 H20 0.9300
C21 C22 1.389(3)
C21 H21 0.9300
C22 H22 0.9300
C23 H23 0.9300
Fe2 C37B 1.9921
Fe2 C40A 2.0097(11)
Fe2 C31 2.0114(18)
Fe2 C39A 2.0121(10)
Fe2 C35 2.035(2)
Fe2 C32 2.0394(17)
Fe2 C36A 2.0490
Fe2 C38A 2.0529
Fe2 C34 2.060(2)
Fe2 C36B 2.0597
Fe2 C33 2.0616(17)
Fe2 C37A 2.0753(10)
P2 C32 1.8169(18)
P2 C47 1.8344(19)
P2 C41 1.8358(18)
O2 C53 1.2194(18)
C31 C35 1.434(3)
C31 C32 1.452(2)
C31 C53 1.464(2)
C32 C33 1.429(2)
C33 C34 1.423(3)
C33 H33 0.9300
C34 C35 1.412(3)
C34 H34 0.9300
C35 H35 0.9300
C41 C42 1.393(3)
C41 C46 1.400(3)
C42 C43 1.390(3)
C42 H42 0.9300
C43 C44 1.380(3)
C43 H43 0.9300
C44 C45 1.387(3)
C44 H44 0.9300
C45 C46 1.379(3)
C45 H45 0.9300
C46 H46 0.9300
C47 C52 1.390(3)
C47 C48 1.396(3)
C48 C49 1.391(3)
C48 H48 0.9300
C49 C50 1.381(3)
C49 H49 0.9300
C50 C51 1.382(3)
C50 H50 0.9300
C51 C52 1.386(3)
C51 H51 0.9300
C52 H52 0.9300
C53 H53 0.9300
C36A C40A 1.4200
C36A C37A 1.4200
C36A H36A 0.9300
C37A C38A 1.4200
C37A H37A 0.9300
C38A C39A 1.4200
C38A H38A 0.9300
C39A C40A 1.4200
C39A H39A 0.9300
C40A H40A 0.9300
C36B C40B 1.4199
C36B C37B 1.4200
C36B H36B 0.9300
C37B C38B 1.4200
C37B H37B 0.9300
C38B C39B 1.4200
C38B H38B 0.9300
C39B C40B 1.4200
C39B H39B 0.9300
C40B H40B 0.9300
